data_7708576
loop_
_publ_author_name
'Swaminathan, Srividya'
'Haribabu, Jebiti'
'Mohamed Kasim, Mohamed Subarkhan'
'dasararaju, gayathri'
'Balakrishnan, Nithya'
'Bhuvanesh, Nattamai'
'Echeverria, Cesar'
'Karvembu, R.'

_publ_section_title
;
 Impact of aliphatic acyl and aromatic thioamide substituents on the
 anticancer activity of Ru(II)-p-cymene complexes carrying acylthiourea
 ligands -- In vitro and in vivo studies
;
_journal_name_full 'Dalton Transactions'
_journal_paper_doi 10.1039/D1DT02611A
_journal_year 2021
_chemical_formula_moiety 'C23 H26 Cl2 N2 O Ru S'
_chemical_formula_sum 'C23 H26 Cl2 N2 O Ru S'
_chemical_formula_weight 550.49
_space_group_crystal_system monoclinic
_space_group_IT_number 14
_space_group_name_Hall '-P 2ybc'
_space_group_name_H-M_alt 'P 1 21/c 1'
_atom_sites_solution_hydrogens geom
_atom_sites_solution_primary direct
_audit_creation_date 2018-11-13
_audit_creation_method
;
Olex2 1.2
(compiled 2018.05.29 svn.r3508 for OlexSys, GUI svn.r5506)
;
_audit_update_record
;
2021-09-18 deposited with the CCDC.	2021-10-15 downloaded from the CCDC.
;
_cell_angle_alpha 90
_cell_angle_beta 92.235(2)
_cell_angle_gamma 90
_cell_formula_units_Z 4
_cell_length_a 9.1825(4)
_cell_length_b 12.6851(5)
_cell_length_c 19.9700(8)
_cell_measurement_reflns_used 9858
_cell_measurement_temperature 110.0
_cell_measurement_theta_max 23.964
_cell_measurement_theta_min 2.220
_cell_volume 2324.35(17)
_computing_cell_refinement 'SAINT v8.37A (Bruker, 2015)'
_computing_data_collection 'APEX 3, BRUKER AXS'
_computing_data_reduction 'SAINT v8.37A (Bruker, 2015)'
_computing_molecular_graphics 'Olex2 (Dolomanov et al., 2009)'
_computing_publication_material 'Olex2 (Dolomanov et al., 2009)'
_computing_structure_refinement 'ShelXL (Sheldrick, 2015)'
_computing_structure_solution 'ShelXT (Sheldrick, 2015)'
_diffrn_ambient_temperature 110.0
_diffrn_detector 'Bruker APEX2 area detector'
_diffrn_detector_area_resol_mean 7.9
_diffrn_detector_type 'CCD area detector'
_diffrn_measured_fraction_theta_full 0.965
_diffrn_measured_fraction_theta_max 0.965
_diffrn_measurement_device 'three-circle diffractometer'
_diffrn_measurement_device_type 'Bruker APEX-II CCD'
_diffrn_measurement_method '\f and \w scans'
_diffrn_radiation_monochromator 'mirror optics'
_diffrn_radiation_probe x-ray
_diffrn_radiation_type MoK\a
_diffrn_radiation_wavelength 0.71073
_diffrn_reflns_av_R_equivalents 0.0319
_diffrn_reflns_av_unetI/netI 0.0249
_diffrn_reflns_Laue_measured_fraction_full 0.965
_diffrn_reflns_Laue_measured_fraction_max 0.965
_diffrn_reflns_limit_h_max 10
_diffrn_reflns_limit_h_min -10
_diffrn_reflns_limit_k_max 14
_diffrn_reflns_limit_k_min -14
_diffrn_reflns_limit_l_max 22
_diffrn_reflns_limit_l_min -22
_diffrn_reflns_number 22497
_diffrn_reflns_point_group_measured_fraction_full 0.965
_diffrn_reflns_point_group_measured_fraction_max 0.965
_diffrn_reflns_theta_full 23.907
_diffrn_reflns_theta_max 23.907
_diffrn_reflns_theta_min 2.220
_diffrn_source 'microfocus sealed X-ray tube'
_diffrn_source_type 'Incoatec I\ms'
_diffrn_standards_number 0
_exptl_absorpt_coefficient_mu 1.012
_exptl_absorpt_correction_T_max 0.4279
_exptl_absorpt_correction_T_min 0.3531
_exptl_absorpt_correction_type multi-scan
_exptl_absorpt_process_details
'SADABS-2016/2 (Bruker,2016/2) was used for absorption correction. wR2(int) was 0.0976 before and 0.0698 after correction. The Ratio of minimum to maximum transmission is 0.8252. The \l/2 correction factor is Not present.'
_exptl_crystal_colour red
_exptl_crystal_colour_primary red
_exptl_crystal_density_diffrn 1.573
_exptl_crystal_description block
_exptl_crystal_F_000 1120
_exptl_crystal_size_max 0.243
_exptl_crystal_size_mid 0.176
_exptl_crystal_size_min 0.149
_refine_diff_density_max 0.967
_refine_diff_density_min -0.610
_refine_diff_density_rms 0.110
_refine_ls_extinction_method none
_refine_ls_goodness_of_fit_ref 1.310
_refine_ls_hydrogen_treatment constr
_refine_ls_matrix_type full
_refine_ls_number_parameters 275
_refine_ls_number_reflns 3494
_refine_ls_number_restraints 0
_refine_ls_restrained_S_all 1.310
_refine_ls_R_factor_all 0.0565
_refine_ls_R_factor_gt 0.0493
_refine_ls_shift/su_max 0.001
_refine_ls_shift/su_mean 0.000
_refine_ls_structure_factor_coef Fsqd
_refine_ls_weighting_details 'w=1/[\s^2^(Fo^2^)+11.2873P] where P=(Fo^2^+2Fc^2^)/3'
_refine_ls_weighting_scheme calc
_refine_ls_wR_factor_gt 0.0836
_refine_ls_wR_factor_ref 0.0882
_reflns_Friedel_coverage 0.000
_reflns_number_gt 3193
_reflns_number_total 3494
_reflns_threshold_expression 'I > 2\s(I)'
_cod_data_source_file d1dt02611a2.cif
_cod_data_source_block svpacnap
_cod_database_code 7708576
_shelx_shelxl_version_number 2018/3
_shelx_space_group_comment
;
The symmetry employed for this shelxl refinement is uniquely defined
by the following loop, which should always be used as a source of
symmetry information in preference to the above space-group names.
They are only intended as comments.
;
_shelx_estimated_absorpt_t_max 0.864
_shelx_estimated_absorpt_t_min 0.791
_olex2_refinement_description
;
1. Fixed Uiso
 At 1.2 times of:
  All C(H) groups, All N(H) groups
 At 1.5 times of:
  All C(H,H,H) groups
2.a Ternary CH refined with riding coordinates:
 C20(H20)
2.b Aromatic/amide H refined with riding coordinates:
 N1(H1), N2(H2), C5(H5), C6(H6), C7(H7), C10(H10), C11(H11), C12(H12),
 C13(H13), C15(H15), C16(H16), C18(H18), C19(H19)
2.c Idealised Me refined as rotating group:
 C3(H3A,H3B,H3C), C21(H21A,H21B,H21C), C22(H22A,H22B,H22C), C23(H23A,H23B,H23C)
;
_olex2_submission_special_instructions 'No special instructions were received'

loop_
_space_group_symop_operation_xyz
'x, y, z'
'-x, y+1/2, -z+1/2'
'-x, -y, -z'
'x, -y-1/2, z-1/2'

loop_
_atom_site_label
_atom_site_type_symbol
_atom_site_fract_x
_atom_site_fract_y
_atom_site_fract_z
_atom_site_U_iso_or_equiv
_atom_site_adp_type
_atom_site_occupancy
_atom_site_site_symmetry_order
_atom_site_calc_flag
_atom_site_refinement_flags_posn
_atom_site_refinement_flags_adp
_atom_site_refinement_flags_occupancy
_atom_site_disorder_assembly
_atom_site_disorder_group
Ru1 Ru 0.50217(4) 0.22530(3) 0.26275(2) 0.01564(13) Uani 1 1 d . . . . .
Cl1 Cl 0.70841(13) 0.11100(9) 0.24291(6) 0.0215(3) Uani 1 1 d . . . . .
Cl2 Cl 0.45538(14) 0.12047(10) 0.36115(6) 0.0226(3) Uani 1 1 d . . . . .
S1 S 0.65463(15) 0.34609(10) 0.32925(7) 0.0241(3) Uani 1 1 d . . . . .
O1 O 0.9643(4) 0.1537(3) 0.4654(2) 0.0372(10) Uani 1 1 d . . . . .
N1 N 0.8776(5) 0.3403(3) 0.4177(2) 0.0254(10) Uani 1 1 d . . . . .
H1 H 0.938512 0.304757 0.444265 0.030 Uiso 1 1 calc R . . . .
N2 N 0.7792(5) 0.1789(3) 0.3883(2) 0.0253(11) Uani 1 1 d . . . . .
H2 H 0.712692 0.145048 0.363743 0.030 Uiso 1 1 calc R . . . .
C1 C 0.7784(6) 0.2860(4) 0.3822(3) 0.0233(12) Uani 1 1 d . . . . .
C2 C 0.8702(6) 0.1171(4) 0.4277(3) 0.0247(12) Uani 1 1 d . . . . .
C3 C 0.8444(7) 0.0015(4) 0.4185(3) 0.0390(16) Uani 1 1 d . . . . .
H3A H 0.910190 -0.037950 0.449188 0.058 Uiso 1 1 calc GR . . . .
H3B H 0.863087 -0.018275 0.372203 0.058 Uiso 1 1 calc GR . . . .
H3C H 0.743173 -0.015147 0.428211 0.058 Uiso 1 1 calc GR . . . .
C4 C 0.8933(6) 0.4541(4) 0.4161(2) 0.0217(12) Uani 1 1 d . . . . .
C5 C 0.9866(6) 0.4985(4) 0.3744(3) 0.0258(13) Uani 1 1 d . . . . .
H5 H 1.037589 0.455584 0.344144 0.031 Uiso 1 1 calc R . . . .
C6 C 1.0099(6) 0.6090(4) 0.3751(3) 0.0264(13) Uani 1 1 d . . . . .
H6 H 1.075438 0.639883 0.345142 0.032 Uiso 1 1 calc R . . . .
C7 C 0.9377(5) 0.6711(4) 0.4190(2) 0.0217(12) Uani 1 1 d . . . . .
H7 H 0.954228 0.745004 0.419897 0.026 Uiso 1 1 calc R . . . .
C8 C 0.8378(5) 0.6251(4) 0.4635(2) 0.0186(11) Uani 1 1 d . . . . .
C9 C 0.8161(5) 0.5138(4) 0.4622(2) 0.0195(11) Uani 1 1 d . . . . .
C10 C 0.7616(6) 0.6858(4) 0.5096(3) 0.0265(13) Uani 1 1 d . . . . .
H10 H 0.775805 0.759984 0.510743 0.032 Uiso 1 1 calc R . . . .
C11 C 0.6689(6) 0.6415(5) 0.5524(3) 0.0316(14) Uani 1 1 d . . . . .
H11 H 0.618557 0.684282 0.582981 0.038 Uiso 1 1 calc R . . . .
C12 C 0.6476(6) 0.5340(5) 0.5515(3) 0.0327(14) Uani 1 1 d . . . . .
H12 H 0.582659 0.503754 0.581961 0.039 Uiso 1 1 calc R . . . .
C13 C 0.7165(6) 0.4696(4) 0.5083(3) 0.0273(13) Uani 1 1 d . . . . .
H13 H 0.698830 0.395795 0.508732 0.033 Uiso 1 1 calc R . . . .
C14 C 0.4989(5) 0.2854(4) 0.1598(2) 0.0210(11) Uani 1 1 d . . . . .
C15 C 0.4287(5) 0.1859(4) 0.1618(2) 0.0206(12) Uani 1 1 d . . . . .
H15 H 0.460526 0.131679 0.132961 0.025 Uiso 1 1 calc R . . . .
C16 C 0.3148(5) 0.1636(4) 0.2042(3) 0.0225(12) Uani 1 1 d . . . . .
H16 H 0.271471 0.095549 0.203695 0.027 Uiso 1 1 calc R . . . .
C17 C 0.2640(6) 0.2425(4) 0.2481(2) 0.0225(12) Uani 1 1 d . . . . .
C18 C 0.3319(5) 0.3429(4) 0.2467(3) 0.0220(12) Uani 1 1 d . . . . .
H18 H 0.299319 0.397232 0.275284 0.026 Uiso 1 1 calc R . . . .
C19 C 0.4471(6) 0.3636(4) 0.2037(2) 0.0218(12) Uani 1 1 d . . . . .
H19 H 0.490830 0.431497 0.204217 0.026 Uiso 1 1 calc R . . . .
C20 C 0.6251(6) 0.3019(4) 0.1150(3) 0.0281(13) Uani 1 1 d . . . . .
H20 H 0.664665 0.230796 0.103923 0.034 Uiso 1 1 calc R . . . .
C21 C 0.5683(7) 0.3518(6) 0.0497(3) 0.0454(17) Uani 1 1 d . . . . .
H21A H 0.489815 0.308178 0.029888 0.068 Uiso 1 1 calc GR . . . .
H21B H 0.647691 0.356917 0.018520 0.068 Uiso 1 1 calc GR . . . .
H21C H 0.530729 0.422488 0.058838 0.068 Uiso 1 1 calc GR . . . .
C22 C 0.7494(6) 0.3658(5) 0.1468(3) 0.0360(14) Uani 1 1 d . . . . .
H22A H 0.714901 0.437096 0.156633 0.054 Uiso 1 1 calc GR . . . .
H22B H 0.829321 0.369941 0.115808 0.054 Uiso 1 1 calc GR . . . .
H22C H 0.784038 0.331778 0.188490 0.054 Uiso 1 1 calc GR . . . .
C23 C 0.1444(6) 0.2190(5) 0.2948(3) 0.0311(13) Uani 1 1 d . . . . .
H23A H 0.146748 0.144072 0.306688 0.047 Uiso 1 1 calc GR . . . .
H23B H 0.050026 0.236070 0.272830 0.047 Uiso 1 1 calc GR . . . .
H23C H 0.158082 0.261604 0.335545 0.047 Uiso 1 1 calc GR . . . .

loop_
_atom_site_aniso_label
_atom_site_aniso_U_11
_atom_site_aniso_U_22
_atom_site_aniso_U_33
_atom_site_aniso_U_23
_atom_site_aniso_U_13
_atom_site_aniso_U_12
Ru1 0.0179(2) 0.0103(2) 0.0183(2) -0.00206(17) -0.00414(15) 0.00127(17)
Cl1 0.0220(7) 0.0172(6) 0.0255(7) 0.0013(5) 0.0013(5) 0.0039(5)
Cl2 0.0279(7) 0.0193(6) 0.0207(7) 0.0003(5) 0.0004(5) 0.0026(5)
S1 0.0293(8) 0.0108(6) 0.0307(8) -0.0025(5) -0.0162(6) 0.0006(5)
O1 0.042(3) 0.022(2) 0.045(3) 0.0024(18) -0.024(2) 0.0017(18)
N1 0.029(3) 0.017(2) 0.029(3) 0.000(2) -0.012(2) 0.005(2)
N2 0.028(3) 0.009(2) 0.037(3) 0.0007(19) -0.017(2) 0.0001(19)
C1 0.026(3) 0.019(3) 0.024(3) -0.009(2) -0.009(2) 0.000(2)
C2 0.030(3) 0.017(3) 0.026(3) 0.005(2) -0.010(2) 0.001(2)
C3 0.047(4) 0.019(3) 0.049(4) 0.007(3) -0.022(3) 0.002(3)
C4 0.021(3) 0.026(3) 0.018(3) 0.000(2) -0.010(2) -0.001(2)
C5 0.028(3) 0.027(3) 0.022(3) -0.009(2) -0.003(2) 0.006(2)
C6 0.018(3) 0.040(3) 0.021(3) 0.004(3) -0.002(2) -0.009(3)
C7 0.022(3) 0.020(3) 0.022(3) -0.001(2) -0.008(2) -0.001(2)
C8 0.019(3) 0.020(3) 0.016(3) -0.003(2) -0.010(2) 0.004(2)
C9 0.022(3) 0.019(3) 0.016(3) -0.001(2) -0.011(2) 0.000(2)
C10 0.028(3) 0.026(3) 0.025(3) -0.004(2) -0.007(2) 0.003(2)
C11 0.028(3) 0.037(3) 0.030(3) -0.002(3) 0.005(3) 0.003(3)
C12 0.034(3) 0.036(3) 0.029(3) -0.002(3) 0.014(3) -0.004(3)
C13 0.037(3) 0.018(3) 0.026(3) 0.006(2) -0.005(3) -0.007(2)
C14 0.025(3) 0.020(3) 0.017(3) 0.001(2) -0.007(2) -0.002(2)
C15 0.024(3) 0.019(3) 0.018(3) -0.011(2) -0.011(2) 0.006(2)
C16 0.020(3) 0.020(3) 0.027(3) -0.001(2) -0.009(2) -0.004(2)
C17 0.023(3) 0.024(3) 0.020(3) 0.000(2) -0.007(2) 0.005(2)
C18 0.027(3) 0.014(3) 0.025(3) -0.002(2) -0.011(2) 0.009(2)
C19 0.027(3) 0.018(3) 0.019(3) 0.006(2) -0.008(2) 0.004(2)
C20 0.033(3) 0.027(3) 0.025(3) -0.004(2) 0.000(2) 0.002(2)
C21 0.054(4) 0.057(4) 0.025(3) 0.000(3) 0.001(3) -0.013(4)
C22 0.034(3) 0.040(4) 0.034(3) 0.006(3) 0.004(3) -0.001(3)
C23 0.021(3) 0.036(3) 0.036(3) -0.003(3) 0.000(2) 0.000(3)

loop_
_atom_type_symbol
_atom_type_description
_atom_type_scat_dispersion_real
_atom_type_scat_dispersion_imag
_atom_type_scat_source
C C 0.0033 0.0016 'International Tables Vol C Tables 4.2.6.8 and 6.1.1.4'
H H 0.0000 0.0000 'International Tables Vol C Tables 4.2.6.8 and 6.1.1.4'
Cl Cl 0.1484 0.1585 'International Tables Vol C Tables 4.2.6.8 and 6.1.1.4'
N N 0.0061 0.0033 'International Tables Vol C Tables 4.2.6.8 and 6.1.1.4'
O O 0.0106 0.0060 'International Tables Vol C Tables 4.2.6.8 and 6.1.1.4'
Ru Ru -1.2594 0.8363 'International Tables Vol C Tables 4.2.6.8 and 6.1.1.4'
S S 0.1246 0.1234 'International Tables Vol C Tables 4.2.6.8 and 6.1.1.4'

loop_
_geom_angle_atom_site_label_1
_geom_angle_atom_site_label_2
_geom_angle_atom_site_label_3
_geom_angle
_geom_angle_site_symmetry_1
_geom_angle_site_symmetry_3
_geom_angle_publ_flag
Cl1 Ru1 S1 91.67(5) . . ?
Cl2 Ru1 Cl1 88.21(4) . . ?
Cl2 Ru1 S1 91.11(5) . . ?
C14 Ru1 Cl1 92.10(14) . . ?
C14 Ru1 Cl2 162.64(13) . . ?
C14 Ru1 S1 106.22(13) . . ?
C14 Ru1 C17 82.18(19) . . ?
C15 Ru1 Cl1 85.79(13) . . ?
C15 Ru1 Cl2 124.80(14) . . ?
C15 Ru1 S1 143.82(15) . . ?
C15 Ru1 C14 38.05(19) . . ?
C15 Ru1 C16 37.58(19) . . ?
C15 Ru1 C17 68.10(19) . . ?
C15 Ru1 C18 79.93(19) . . ?
C15 Ru1 C19 67.74(19) . . ?
C16 Ru1 Cl1 107.52(14) . . ?
C16 Ru1 Cl2 94.37(14) . . ?
C16 Ru1 S1 160.17(14) . . ?
C16 Ru1 C14 68.99(19) . . ?
C16 Ru1 C17 37.76(19) . . ?
C17 Ru1 Cl1 144.34(14) . . ?
C17 Ru1 Cl2 87.47(14) . . ?
C17 Ru1 S1 123.78(14) . . ?
C18 Ru1 Cl1 160.98(15) . . ?
C18 Ru1 Cl2 110.25(15) . . ?
C18 Ru1 S1 92.48(13) . . ?
C18 Ru1 C14 68.92(19) . . ?
C18 Ru1 C16 67.74(19) . . ?
C18 Ru1 C17 37.77(19) . . ?
C19 Ru1 Cl1 124.22(14) . . ?
C19 Ru1 Cl2 147.30(14) . . ?
C19 Ru1 S1 84.49(14) . . ?
C19 Ru1 C14 38.03(19) . . ?
C19 Ru1 C16 80.61(19) . . ?
C19 Ru1 C17 68.75(19) . . ?
C19 Ru1 C18 38.01(19) . . ?
C1 S1 Ru1 114.36(18) . . ?
C1 N1 H1 117.6 . . ?
C1 N1 C4 124.9(4) . . ?
C4 N1 H1 117.6 . . ?
C1 N2 H2 115.8 . . ?
C1 N2 C2 128.4(4) . . ?
C2 N2 H2 115.8 . . ?
N1 C1 S1 121.8(4) . . ?
N1 C1 N2 118.0(5) . . ?
N2 C1 S1 120.2(4) . . ?
O1 C2 N2 122.7(5) . . ?
O1 C2 C3 123.7(5) . . ?
N2 C2 C3 113.6(4) . . ?
C2 C3 H3A 109.5 . . ?
C2 C3 H3B 109.5 . . ?
C2 C3 H3C 109.5 . . ?
H3A C3 H3B 109.5 . . ?
H3A C3 H3C 109.5 . . ?
H3B C3 H3C 109.5 . . ?
C5 C4 N1 119.9(5) . . ?
C5 C4 C9 122.1(5) . . ?
C9 C4 N1 117.9(5) . . ?
C4 C5 H5 119.7 . . ?
C4 C5 C6 120.5(5) . . ?
C6 C5 H5 119.7 . . ?
C5 C6 H6 120.0 . . ?
C7 C6 C5 119.9(5) . . ?
C7 C6 H6 120.0 . . ?
C6 C7 H7 119.9 . . ?
C6 C7 C8 120.2(5) . . ?
C8 C7 H7 119.9 . . ?
C7 C8 C9 119.1(5) . . ?
C10 C8 C7 122.2(5) . . ?
C10 C8 C9 118.7(5) . . ?
C4 C9 C8 118.1(5) . . ?
C4 C9 C13 124.1(5) . . ?
C8 C9 C13 117.8(5) . . ?
C8 C10 H10 119.1 . . ?
C11 C10 C8 121.9(5) . . ?
C11 C10 H10 119.1 . . ?
C10 C11 H11 120.2 . . ?
C10 C11 C12 119.7(5) . . ?
C12 C11 H11 120.2 . . ?
C11 C12 H12 118.9 . . ?
C13 C12 C11 122.3(5) . . ?
C13 C12 H12 118.9 . . ?
C9 C13 H13 120.2 . . ?
C12 C13 C9 119.6(5) . . ?
C12 C13 H13 120.2 . . ?
C15 C14 Ru1 69.7(3) . . ?
C15 C14 C19 116.1(5) . . ?
C15 C14 C20 120.1(5) . . ?
C19 C14 Ru1 69.9(3) . . ?
C19 C14 C20 123.7(5) . . ?
C20 C14 Ru1 128.5(3) . . ?
Ru1 C15 H15 129.9 . . ?
C14 C15 Ru1 72.2(3) . . ?
C14 C15 H15 118.4 . . ?
C16 C15 Ru1 72.3(3) . . ?
C16 C15 C14 123.2(5) . . ?
C16 C15 H15 118.4 . . ?
Ru1 C16 H16 130.7 . . ?
C15 C16 Ru1 70.2(3) . . ?
C15 C16 H16 120.0 . . ?
C15 C16 C17 120.1(5) . . ?
C17 C16 Ru1 71.9(3) . . ?
C17 C16 H16 120.0 . . ?
C16 C17 Ru1 70.4(3) . . ?
C16 C17 C23 120.6(5) . . ?
C18 C17 Ru1 70.0(3) . . ?
C18 C17 C16 117.8(5) . . ?
C18 C17 C23 121.6(5) . . ?
C23 C17 Ru1 130.1(4) . . ?
Ru1 C18 H18 130.6 . . ?
C17 C18 Ru1 72.3(3) . . ?
C17 C18 H18 119.4 . . ?
C19 C18 Ru1 70.5(3) . . ?
C19 C18 C17 121.2(5) . . ?
C19 C18 H18 119.4 . . ?
Ru1 C19 H19 129.8 . . ?
C14 C19 Ru1 72.1(3) . . ?
C14 C19 H19 119.2 . . ?
C18 C19 Ru1 71.5(3) . . ?
C18 C19 C14 121.5(5) . . ?
C18 C19 H19 119.2 . . ?
C14 C20 H20 107.5 . . ?
C14 C20 C21 108.7(5) . . ?
C14 C20 C22 114.1(4) . . ?
C21 C20 H20 107.5 . . ?
C22 C20 H20 107.5 . . ?
C22 C20 C21 111.2(5) . . ?
C20 C21 H21A 109.5 . . ?
C20 C21 H21B 109.5 . . ?
C20 C21 H21C 109.5 . . ?
H21A C21 H21B 109.5 . . ?
H21A C21 H21C 109.5 . . ?
H21B C21 H21C 109.5 . . ?
C20 C22 H22A 109.5 . . ?
C20 C22 H22B 109.5 . . ?
C20 C22 H22C 109.5 . . ?
H22A C22 H22B 109.5 . . ?
H22A C22 H22C 109.5 . . ?
H22B C22 H22C 109.5 . . ?
C17 C23 H23A 109.5 . . ?
C17 C23 H23B 109.5 . . ?
C17 C23 H23C 109.5 . . ?
H23A C23 H23B 109.5 . . ?
H23A C23 H23C 109.5 . . ?
H23B C23 H23C 109.5 . . ?

loop_
_geom_bond_atom_site_label_1
_geom_bond_atom_site_label_2
_geom_bond_distance
_geom_bond_site_symmetry_2
_geom_bond_publ_flag
Ru1 Cl1 2.4299(13) . ?
Ru1 Cl2 2.4248(13) . ?
Ru1 S1 2.4345(13) . ?
Ru1 C14 2.193(5) . ?
Ru1 C15 2.159(5) . ?
Ru1 C16 2.187(5) . ?
Ru1 C17 2.206(5) . ?
Ru1 C18 2.176(5) . ?
Ru1 C19 2.163(5) . ?
S1 C1 1.702(5) . ?
O1 C2 1.216(6) . ?
N1 H1 0.8800 . ?
N1 C1 1.327(6) . ?
N1 C4 1.451(6) . ?
N2 H2 0.8800 . ?
N2 C1 1.363(6) . ?
N2 C2 1.371(6) . ?
C2 C3 1.496(7) . ?
C3 H3A 0.9800 . ?
C3 H3B 0.9800 . ?
C3 H3C 0.9800 . ?
C4 C5 1.342(7) . ?
C4 C9 1.405(7) . ?
C5 H5 0.9500 . ?
C5 C6 1.417(8) . ?
C6 H6 0.9500 . ?
C6 C7 1.369(7) . ?
C7 H7 0.9500 . ?
C7 C8 1.426(7) . ?
C8 C9 1.427(7) . ?
C8 C10 1.407(7) . ?
C9 C13 1.437(7) . ?
C10 H10 0.9500 . ?
C10 C11 1.352(8) . ?
C11 H11 0.9500 . ?
C11 C12 1.378(8) . ?
C12 H12 0.9500 . ?
C12 C13 1.360(8) . ?
C13 H13 0.9500 . ?
C14 C15 1.419(7) . ?
C14 C19 1.419(7) . ?
C14 C20 1.505(7) . ?
C15 H15 0.9500 . ?
C15 C16 1.400(7) . ?
C16 H16 0.9500 . ?
C16 C17 1.422(7) . ?
C17 C18 1.418(7) . ?
C17 C23 1.499(7) . ?
C18 H18 0.9500 . ?
C18 C19 1.413(7) . ?
C19 H19 0.9500 . ?
C20 H20 1.0000 . ?
C20 C21 1.523(8) . ?
C20 C22 1.519(8) . ?
C21 H21A 0.9800 . ?
C21 H21B 0.9800 . ?
C21 H21C 0.9800 . ?
C22 H22A 0.9800 . ?
C22 H22B 0.9800 . ?
C22 H22C 0.9800 . ?
C23 H23A 0.9800 . ?
C23 H23B 0.9800 . ?
C23 H23C 0.9800 . ?

loop_
_geom_torsion_atom_site_label_1
_geom_torsion_atom_site_label_2
_geom_torsion_atom_site_label_3
_geom_torsion_atom_site_label_4
_geom_torsion
_geom_torsion_site_symmetry_1
_geom_torsion_site_symmetry_2
_geom_torsion_site_symmetry_3
_geom_torsion_site_symmetry_4
_geom_torsion_publ_flag
Ru1 S1 C1 N1 174.3(4) . . . . ?
Ru1 S1 C1 N2 -4.7(5) . . . . ?
Ru1 C14 C15 C16 53.7(4) . . . . ?
Ru1 C14 C19 C18 -53.9(4) . . . . ?
Ru1 C14 C20 C21 -176.4(4) . . . . ?
Ru1 C14 C20 C22 -51.6(6) . . . . ?
Ru1 C15 C16 C17 53.7(4) . . . . ?
Ru1 C16 C17 C18 53.2(4) . . . . ?
Ru1 C16 C17 C23 -125.7(5) . . . . ?
Ru1 C17 C18 C19 52.9(4) . . . . ?
Ru1 C18 C19 C14 54.2(4) . . . . ?
N1 C4 C5 C6 -176.1(4) . . . . ?
N1 C4 C9 C8 176.3(4) . . . . ?
N1 C4 C9 C13 -3.6(7) . . . . ?
C1 N1 C4 C5 -93.5(7) . . . . ?
C1 N1 C4 C9 90.8(6) . . . . ?
C1 N2 C2 O1 2.1(10) . . . . ?
C1 N2 C2 C3 -176.6(6) . . . . ?
C2 N2 C1 S1 179.6(5) . . . . ?
C2 N2 C1 N1 0.6(9) . . . . ?
C4 N1 C1 S1 -0.1(8) . . . . ?
C4 N1 C1 N2 178.8(5) . . . . ?
C4 C5 C6 C7 0.6(8) . . . . ?
C4 C9 C13 C12 179.5(5) . . . . ?
C5 C4 C9 C8 0.7(7) . . . . ?
C5 C4 C9 C13 -179.2(5) . . . . ?
C5 C6 C7 C8 -0.8(7) . . . . ?
C6 C7 C8 C9 0.9(7) . . . . ?
C6 C7 C8 C10 179.8(5) . . . . ?
C7 C8 C9 C4 -0.9(7) . . . . ?
C7 C8 C9 C13 179.0(4) . . . . ?
C7 C8 C10 C11 -178.9(5) . . . . ?
C8 C9 C13 C12 -0.4(7) . . . . ?
C8 C10 C11 C12 0.2(8) . . . . ?
C9 C4 C5 C6 -0.6(8) . . . . ?
C9 C8 C10 C11 -0.1(8) . . . . ?
C10 C8 C9 C4 -179.8(4) . . . . ?
C10 C8 C9 C13 0.1(7) . . . . ?
C10 C11 C12 C13 -0.4(9) . . . . ?
C11 C12 C13 C9 0.5(9) . . . . ?
C14 C15 C16 Ru1 -53.7(4) . . . . ?
C14 C15 C16 C17 0.1(7) . . . . ?
C15 C14 C19 Ru1 53.7(4) . . . . ?
C15 C14 C19 C18 -0.1(7) . . . . ?
C15 C14 C20 C21 96.5(6) . . . . ?
C15 C14 C20 C22 -138.7(5) . . . . ?
C15 C16 C17 Ru1 -52.9(4) . . . . ?
C15 C16 C17 C18 0.3(7) . . . . ?
C15 C16 C17 C23 -178.7(4) . . . . ?
C16 C17 C18 Ru1 -53.4(4) . . . . ?
C16 C17 C18 C19 -0.6(7) . . . . ?
C17 C18 C19 Ru1 -53.7(4) . . . . ?
C17 C18 C19 C14 0.5(7) . . . . ?
C19 C14 C15 Ru1 -53.8(4) . . . . ?
C19 C14 C15 C16 -0.1(7) . . . . ?
C19 C14 C20 C21 -86.3(6) . . . . ?
C19 C14 C20 C22 38.5(7) . . . . ?
C20 C14 C15 Ru1 123.6(4) . . . . ?
C20 C14 C15 C16 177.3(5) . . . . ?
C20 C14 C19 Ru1 -123.5(5) . . . . ?
C20 C14 C19 C18 -177.4(4) . . . . ?
C23 C17 C18 Ru1 125.5(5) . . . . ?
C23 C17 C18 C19 178.4(5) . . . . ?
